data_4102015
loop_
_publ_author_name
'Sergey N. Semenov'
'Olivier Blacque'
'Thomas Fox'
'Koushik Venkatesan'
'Heinz Berke'

_publ_section_title
;
 Electronic Communication in Dinuclear C4-Bridged Tungsten Complexes
;
_journal_name_full 'Journal of the American Chemical Society'
_journal_page_first 3115
_journal_page_last 3127
_journal_paper_doi 10.1021/ja909764x
_journal_volume 132
_journal_year 2010
_chemical_formula_moiety 'C60 H48 Cl2 O4 P4 W2, C6 H6'
_chemical_formula_sum 'C66 H54 Cl2 O4 P4 W2'
_chemical_formula_weight 1473.55
_chemical_name_systematic
;
[(\m-but-2-yn-1,4-diylidyne)bis(dicarbonyl{1,2-bis(diphenylphosphino)ethane}
chlorotungsten)]
;
_space_group_IT_number 15
_symmetry_cell_setting monoclinic
_symmetry_space_group_name_Hall '-C 2yc'
_symmetry_space_group_name_H-M 'C 1 2/c 1'
_atom_sites_solution_hydrogens geom
_atom_sites_solution_primary direct
_atom_sites_solution_secondary difmap
_audit_creation_method SHELXL-97
_audit_update_record
;
2009-11-16 # Formatted by publCIF
;
_cell_angle_alpha 90.00
_cell_angle_beta 92.7816(10)
_cell_angle_gamma 90.00
_cell_formula_units_Z 4
_cell_length_a 24.9296(2)
_cell_length_b 12.9619(2)
_cell_length_c 20.4535(2)
_cell_measurement_reflns_used 34489
_cell_measurement_temperature 183(2)
_cell_measurement_theta_max 32.7203
_cell_measurement_theta_min 2.1868
_cell_volume 6601.45(13)
_computing_cell_refinement ' CrysAlisPro Software, Oxford Diffraction Ltd., Version 1.171.31'
_computing_data_collection ' CrysAlisPro Software, Oxford Diffraction Ltd., Version 1.171.31'
_computing_data_reduction ' CrysAlisPro Software, Oxford Diffraction Ltd., Version 1.171.31'
_computing_molecular_graphics
; ORTEP-3 for Windows, Version 1.08.
  Farrugia, L. J. (1997). J. Appl. Cryst. 30, 565.
;
_computing_publication_material
; WinGX - An integrated system of Windows programs for the solution,
 refinment and analysis of single crystal X-ray diffraction data,
 Version 1.70.01.
 Farrugia, L. J. (1999). J. Appl. Cryst. 32, 837-838.
 SHELXL97. Program for crystal structure refinement.
 Sheldrick, G.M. (2008). Acta Cryst. A64, 112-122.
 PLATON for Windows, Version 1.12.
 Spek, A. L. (2003). J. Appl. Cryst. 36, 7-13. 
;
_computing_structure_refinement
; SHELXL97. Program for crystal structure refinement.
  Sheldrick, G.M. (2008). Acta Cryst. A64, 112-122.
;
_computing_structure_solution
; SHELXS97. Program for Crystal Structure solution.
  Sheldrick, G.M. (2008). Acta Cryst. A64, 112-122.  
;
_diffrn_ambient_temperature 183(2)
_diffrn_detector_area_resol_mean 10.4498
_diffrn_measured_fraction_theta_full 0.993
_diffrn_measured_fraction_theta_max 0.993
_diffrn_measurement_device_type
; Oxford Diffraction (2007). Oxford Diffraction Ltd., 
Xcalibur CCD system
;
_diffrn_measurement_method 'omega and phi scans'
_diffrn_radiation_monochromator graphite
_diffrn_radiation_source 'Enhance (Mo) X-ray Source'
_diffrn_radiation_type MoK\a
_diffrn_radiation_wavelength 0.71073
_diffrn_reflns_av_R_equivalents 0.0357
_diffrn_reflns_av_sigmaI/netI 0.0312
_diffrn_reflns_limit_h_max 35
_diffrn_reflns_limit_h_min -35
_diffrn_reflns_limit_k_max 18
_diffrn_reflns_limit_k_min -18
_diffrn_reflns_limit_l_max 29
_diffrn_reflns_limit_l_min -28
_diffrn_reflns_number 65770
_diffrn_reflns_theta_full 30.51
_diffrn_reflns_theta_max 30.51
_diffrn_reflns_theta_min 2.52
_diffrn_standards_decay_% 0
_diffrn_standards_interval_count 50
_diffrn_standards_interval_time 80
_diffrn_standards_number 2
_exptl_absorpt_coefficient_mu 3.703
_exptl_absorpt_correction_T_max 0.793
_exptl_absorpt_correction_T_min 0.460
_exptl_absorpt_correction_type analytical
_exptl_absorpt_process_details
;
R.C. Clark and J.S. Reid, Acta Cryst. 1995, A51, 887-897
implemented in the CrysAlis Software system, Oxford Diffraction Ltd.,
Version 1.171.31.
;
_exptl_crystal_colour red
_exptl_crystal_density_diffrn 1.483
_exptl_crystal_density_method 'not measured'
_exptl_crystal_description plate
_exptl_crystal_F_000 2896
_exptl_crystal_size_max 0.29
_exptl_crystal_size_mid 0.21
_exptl_crystal_size_min 0.09
_refine_diff_density_max 2.061
_refine_diff_density_min -0.492
_refine_diff_density_rms 0.112
_refine_ls_extinction_method none
_refine_ls_goodness_of_fit_ref 1.038
_refine_ls_hydrogen_treatment constr
_refine_ls_matrix_type full
_refine_ls_number_parameters 337
_refine_ls_number_reflns 10007
_refine_ls_number_restraints 0
_refine_ls_restrained_S_all 1.038
_refine_ls_R_factor_all 0.0440
_refine_ls_R_factor_gt 0.0288
_refine_ls_shift/su_max 0.002
_refine_ls_shift/su_mean 0.000
_refine_ls_structure_factor_coef Fsqd
_refine_ls_weighting_details 'w=1/[\s\^2\^(Fo\^2\^)+(0.0531P)\^2\^] where P=(Fo\^2\^+2Fc\^2\^)/3'
_refine_ls_weighting_scheme calc
_refine_ls_wR_factor_gt 0.0804
_refine_ls_wR_factor_ref 0.0849
_reflns_number_gt 7738
_reflns_number_total 10007
_reflns_threshold_expression >2sigma(I)
_cod_data_source_file ja909764x_si_007.cif
_cod_data_source_block 7
_cod_original_cell_volume 6601.46(13)
_cod_original_sg_symbol_H-M 'C 2/c'
_cod_database_code 4102015

loop_
_symmetry_equiv_pos_as_xyz
'x, y, z'
'-x, y, -z+1/2'
'x+1/2, y+1/2, z'
'-x+1/2, y+1/2, -z+1/2'
'-x, -y, -z'
'x, -y, z-1/2'
'-x+1/2, -y+1/2, -z'
'x+1/2, -y+1/2, z-1/2'

loop_
_atom_site_label
_atom_site_type_symbol
_atom_site_fract_x
_atom_site_fract_y
_atom_site_fract_z
_atom_site_U_iso_or_equiv
_atom_site_adp_type
_atom_site_occupancy
_atom_site_symmetry_multiplicity
_atom_site_calc_flag
_atom_site_refinement_flags
_atom_site_disorder_assembly
_atom_site_disorder_group
W1 W 0.152637(4) 0.710450(9) 0.271951(5) 0.02759(5) Uani 1 1 d . . .
Cl1 Cl 0.25214(3) 0.70569(6) 0.29514(4) 0.03814(17) Uani 1 1 d . . .
P1 P 0.17215(3) 0.82309(7) 0.17409(4) 0.02969(15) Uani 1 1 d . . .
P2 P 0.16127(3) 0.88560(6) 0.32562(3) 0.02953(16) Uani 1 1 d . . .
C1 C 0.15874(12) 0.5751(3) 0.22321(16) 0.0395(7) Uani 1 1 d . . .
O1 O 0.16102(11) 0.4991(2) 0.19539(15) 0.0676(8) Uani 1 1 d . . .
C2 C 0.13883(13) 0.6394(3) 0.35744(16) 0.0415(7) Uani 1 1 d . . .
O2 O 0.12687(12) 0.6000(2) 0.40490(12) 0.0634(8) Uani 1 1 d . . .
C3 C 0.17653(12) 0.9572(2) 0.20279(14) 0.0340(6) Uani 1 1 d . . .
H3A H 0.1978 0.9973 0.1735 0.044 Uiso 1 1 calc R . .
H3B H 0.1408 0.9871 0.2024 0.044 Uiso 1 1 calc R . .
C4 C 0.20221(11) 0.9616(2) 0.27201(13) 0.0335(6) Uani 1 1 d . . .
H4A H 0.2042 1.0325 0.2871 0.044 Uiso 1 1 calc R . .
H4B H 0.2384 0.9339 0.2724 0.044 Uiso 1 1 calc R . .
C5 C 0.12194(12) 0.8288(3) 0.10627(14) 0.0338(6) Uani 1 1 d . . .
C6 C 0.08307(14) 0.7526(3) 0.09887(17) 0.0464(8) Uani 1 1 d . . .
H6 H 0.0838 0.6962 0.1270 0.060 Uiso 1 1 calc R . .
C7 C 0.04280(16) 0.7603(4) 0.04929(19) 0.0610(11) Uani 1 1 d . . .
H7 H 0.0169 0.7089 0.0443 0.079 Uiso 1 1 calc R . .
C8 C 0.04141(15) 0.8432(4) 0.00810(17) 0.0561(10) Uani 1 1 d . . .
H8 H 0.0139 0.8490 -0.0241 0.073 Uiso 1 1 calc R . .
C9 C 0.08045(14) 0.9183(3) 0.01380(16) 0.0496(9) Uani 1 1 d . . .
H9 H 0.0800 0.9734 -0.0154 0.065 Uiso 1 1 calc R . .
C10 C 0.12060(13) 0.9116(3) 0.06329(14) 0.0396(7) Uani 1 1 d . . .
H10 H 0.1466 0.9628 0.0676 0.051 Uiso 1 1 calc R . .
C11 C 0.23480(12) 0.8008(2) 0.13426(15) 0.0341(7) Uani 1 1 d . . .
C12 C 0.23963(14) 0.7109(3) 0.09816(17) 0.0418(8) Uani 1 1 d . . .
H12 H 0.2114 0.6639 0.0956 0.054 Uiso 1 1 calc R . .
C13 C 0.28620(16) 0.6903(3) 0.06572(19) 0.0508(9) Uani 1 1 d . . .
H13 H 0.2889 0.6298 0.0417 0.066 Uiso 1 1 calc R . .
C14 C 0.32830(15) 0.7592(4) 0.0691(2) 0.0547(10) Uani 1 1 d . . .
H14 H 0.3592 0.7460 0.0467 0.071 Uiso 1 1 calc R . .
C15 C 0.32428(15) 0.8487(4) 0.1063(2) 0.0631(11) Uani 1 1 d . . .
H15 H 0.3529 0.8948 0.1093 0.082 Uiso 1 1 calc R . .
C16 C 0.27751(14) 0.8698(3) 0.13896(19) 0.0523(9) Uani 1 1 d . . .
H16 H 0.2750 0.9296 0.1637 0.068 Uiso 1 1 calc R . .
C17 C 0.10048(12) 0.9633(2) 0.33217(13) 0.0335(6) Uani 1 1 d . . .
C18 C 0.05200(13) 0.9146(3) 0.34211(16) 0.0429(8) Uani 1 1 d . . .
H18 H 0.0509 0.8432 0.3464 0.056 Uiso 1 1 calc R . .
C19 C 0.00445(14) 0.9723(3) 0.34570(17) 0.0532(10) Uani 1 1 d . . .
H19 H -0.0279 0.9394 0.3527 0.069 Uiso 1 1 calc R . .
C20 C 0.00630(15) 1.0769(3) 0.33884(17) 0.0547(10) Uani 1 1 d . . .
H20 H -0.0251 1.1154 0.3399 0.071 Uiso 1 1 calc R . .
C21 C 0.05511(17) 1.1262(3) 0.33018(18) 0.0547(9) Uani 1 1 d . . .
H21 H 0.0563 1.1977 0.3267 0.071 Uiso 1 1 calc R . .
C22 C 0.10196(14) 1.0691(3) 0.32672(16) 0.0445(8) Uani 1 1 d . . .
H22 H 0.1344 1.1024 0.3207 0.058 Uiso 1 1 calc R . .
C23 C 0.19364(12) 0.8898(2) 0.40739(14) 0.0330(6) Uani 1 1 d . . .
C24 C 0.16542(15) 0.8535(3) 0.45977(16) 0.0478(8) Uani 1 1 d . . .
H24 H 0.1302 0.8308 0.4526 0.062 Uiso 1 1 calc R . .
C25 C 0.18932(17) 0.8510(3) 0.52277(16) 0.0546(10) Uani 1 1 d . . .
H25 H 0.1703 0.8266 0.5576 0.071 Uiso 1 1 calc R . .
C26 C 0.24119(17) 0.8848(3) 0.53273(17) 0.0552(10) Uani 1 1 d . . .
H26 H 0.2572 0.8840 0.5747 0.072 Uiso 1 1 calc R . .
C27 C 0.26943(16) 0.9195(3) 0.48208(18) 0.0600(11) Uani 1 1 d . . .
H27 H 0.3046 0.9419 0.4899 0.078 Uiso 1 1 calc R . .
C28 C 0.24643(14) 0.9221(3) 0.41824(16) 0.0473(8) Uani 1 1 d . . .
H28 H 0.2662 0.9450 0.3837 0.061 Uiso 1 1 calc R . .
C29 C 0.07886(13) 0.7074(2) 0.25752(14) 0.0318(6) Uani 1 1 d . . .
C30 C 0.02494(13) 0.7016(2) 0.25213(16) 0.0357(7) Uani 1 1 d . . .
C31 C 0.0484(5) 0.5674(9) 0.5609(4) 0.160(3) Uani 0.50 1 d PG . .
H31 H 0.0466 0.5366 0.5197 0.208 Uiso 0.50 1 calc PR . .
C32 C 0.0863(4) 0.6438(9) 0.5752(6) 0.160(3) Uani 0.50 1 d PG . .
H32 H 0.1098 0.6641 0.5437 0.208 Uiso 0.50 1 calc PR . .
C33 C 0.0891(4) 0.6897(7) 0.6367(7) 0.160(3) Uani 0.50 1 d PG . .
H33 H 0.1145 0.7408 0.6463 0.208 Uiso 0.50 1 calc PR . .
C34 C 0.0540(5) 0.6594(9) 0.6838(4) 0.160(3) Uani 0.50 1 d PG . .
H34 H 0.0558 0.6901 0.7249 0.208 Uiso 0.50 1 calc PR . .
C35 C 0.0161(4) 0.5830(9) 0.6694(5) 0.160(3) Uani 0.50 1 d PG . .
H35 H -0.0074 0.5627 0.7010 0.208 Uiso 0.50 1 calc PR . .
C36 C 0.0133(4) 0.5370(7) 0.6080(7) 0.160(3) Uani 0.50 1 d PG . .
H36 H -0.0121 0.4859 0.5984 0.208 Uiso 0.50 1 calc PR . .

loop_
_atom_site_aniso_label
_atom_site_aniso_U_11
_atom_site_aniso_U_22
_atom_site_aniso_U_33
_atom_site_aniso_U_23
_atom_site_aniso_U_13
_atom_site_aniso_U_12
W1 0.02585(6) 0.02837(7) 0.02853(7) 0.00046(5) 0.00095(4) 0.00054(4)
Cl1 0.0278(3) 0.0433(5) 0.0428(4) -0.0015(3) -0.0033(3) 0.0042(3)
P1 0.0295(3) 0.0337(4) 0.0260(3) 0.0000(3) 0.0023(3) -0.0005(3)
P2 0.0318(3) 0.0314(4) 0.0254(3) -0.0018(3) 0.0011(3) -0.0007(3)
C1 0.0308(15) 0.043(2) 0.0444(17) -0.0037(16) 0.0015(13) 0.0042(14)
O1 0.0560(16) 0.0551(18) 0.092(2) -0.0362(17) 0.0061(15) 0.0032(14)
C2 0.0401(16) 0.044(2) 0.0402(17) 0.0031(15) -0.0044(13) -0.0020(15)
O2 0.0756(19) 0.071(2) 0.0442(14) 0.0209(14) 0.0042(13) -0.0119(15)
C3 0.0398(16) 0.0338(17) 0.0285(14) 0.0064(12) 0.0016(12) -0.0011(13)
C4 0.0367(15) 0.0338(17) 0.0301(14) -0.0034(12) 0.0018(12) -0.0023(13)
C5 0.0342(15) 0.0416(17) 0.0256(13) -0.0011(13) 0.0032(11) 0.0008(13)
C6 0.0476(19) 0.056(2) 0.0353(17) 0.0026(17) -0.0034(14) -0.0093(18)
C7 0.050(2) 0.089(3) 0.043(2) 0.001(2) -0.0095(17) -0.023(2)
C8 0.0457(19) 0.091(3) 0.0306(17) 0.0052(19) -0.0048(14) 0.003(2)
C9 0.053(2) 0.063(2) 0.0334(16) 0.0138(17) 0.0060(15) 0.0111(18)
C10 0.0401(16) 0.0458(19) 0.0332(15) 0.0029(14) 0.0053(13) 0.0039(14)
C11 0.0307(14) 0.0426(19) 0.0294(14) 0.0021(13) 0.0055(11) 0.0016(12)
C12 0.0417(17) 0.046(2) 0.0387(17) -0.0020(15) 0.0092(14) -0.0003(14)
C13 0.055(2) 0.046(2) 0.052(2) -0.0058(17) 0.0165(17) 0.0078(17)
C14 0.0439(19) 0.063(3) 0.059(2) 0.010(2) 0.0227(17) 0.0114(19)
C15 0.0380(18) 0.070(3) 0.083(3) -0.003(2) 0.0149(19) -0.0103(19)
C16 0.0423(18) 0.056(2) 0.059(2) -0.0109(19) 0.0107(16) -0.0074(17)
C17 0.0380(15) 0.0364(17) 0.0258(13) -0.0041(12) -0.0001(11) 0.0040(13)
C18 0.0410(17) 0.0421(19) 0.0462(18) -0.0100(15) 0.0089(14) 0.0021(14)
C19 0.0390(17) 0.070(3) 0.051(2) -0.0157(19) 0.0061(15) 0.0051(18)
C20 0.054(2) 0.068(3) 0.0418(19) -0.0060(18) -0.0016(16) 0.027(2)
C21 0.070(2) 0.042(2) 0.052(2) -0.0001(17) 0.0050(18) 0.0156(19)
C22 0.0474(18) 0.041(2) 0.0443(18) -0.0002(15) -0.0017(15) 0.0033(15)
C23 0.0428(16) 0.0275(16) 0.0283(13) -0.0024(12) -0.0008(12) 0.0016(12)
C24 0.055(2) 0.054(2) 0.0346(16) -0.0013(16) 0.0013(15) -0.0011(17)
C25 0.077(3) 0.057(2) 0.0304(16) 0.0026(16) 0.0017(16) 0.010(2)
C26 0.075(3) 0.056(3) 0.0332(17) -0.0072(17) -0.0139(17) 0.017(2)
C27 0.056(2) 0.073(3) 0.049(2) -0.004(2) -0.0191(18) 0.001(2)
C28 0.0441(18) 0.060(2) 0.0369(17) 0.0007(16) -0.0066(14) -0.0054(17)
C29 0.0371(15) 0.0302(16) 0.0286(14) 0.0014(12) 0.0052(12) 0.0022(12)
C30 0.0356(15) 0.0386(18) 0.0330(15) -0.0018(13) 0.0021(12) 0.0026(12)
C31 0.174(8) 0.112(6) 0.199(8) 0.042(5) 0.073(6) 0.049(5)
C32 0.174(8) 0.112(6) 0.199(8) 0.042(5) 0.073(6) 0.049(5)
C33 0.174(8) 0.112(6) 0.199(8) 0.042(5) 0.073(6) 0.049(5)
C34 0.174(8) 0.112(6) 0.199(8) 0.042(5) 0.073(6) 0.049(5)
C35 0.174(8) 0.112(6) 0.199(8) 0.042(5) 0.073(6) 0.049(5)
C36 0.174(8) 0.112(6) 0.199(8) 0.042(5) 0.073(6) 0.049(5)

loop_
_atom_type_symbol
_atom_type_description
_atom_type_scat_dispersion_real
_atom_type_scat_dispersion_imag
_atom_type_scat_source
C C 0.0033 0.0016 'International Tables Vol C Tables 4.2.6.8 and 6.1.1.4'
H H 0.0000 0.0000 'International Tables Vol C Tables 4.2.6.8 and 6.1.1.4'
O O 0.0106 0.0060 'International Tables Vol C Tables 4.2.6.8 and 6.1.1.4'
P P 0.1023 0.0942 'International Tables Vol C Tables 4.2.6.8 and 6.1.1.4'
Cl Cl 0.1484 0.1585 'International Tables Vol C Tables 4.2.6.8 and 6.1.1.4'
W W -0.8490 6.8722 'International Tables Vol C Tables 4.2.6.8 and 6.1.1.4'

loop_
_geom_angle_atom_site_label_1
_geom_angle_atom_site_label_2
_geom_angle_atom_site_label_3
_geom_angle
_geom_angle_site_symmetry_1
_geom_angle_site_symmetry_3
_geom_angle_publ_flag
C29 W1 C2 85.34(13) . . ?
C29 W1 C1 90.06(12) . . ?
C2 W1 C1 92.92(13) . . ?
C29 W1 Cl1 176.86(9) . . ?
C2 W1 Cl1 91.93(9) . . ?
C1 W1 Cl1 88.54(9) . . ?
C29 W1 P2 98.71(9) . . ?
C2 W1 P2 92.76(10) . . ?
C1 W1 P2 169.91(9) . . ?
Cl1 W1 P2 82.94(2) . . ?
C29 W1 P1 96.50(9) . . ?
C2 W1 P1 171.82(10) . . ?
C1 W1 P1 95.05(10) . . ?
Cl1 W1 P1 86.42(3) . . ?
P2 W1 P1 79.08(2) . . ?
C11 P1 C5 103.78(14) . . ?
C11 P1 C3 104.74(14) . . ?
C5 P1 C3 103.45(14) . . ?
C11 P1 W1 117.54(10) . . ?
C5 P1 W1 118.11(11) . . ?
C3 P1 W1 107.62(9) . . ?
C23 P2 C4 107.44(13) . . ?
C23 P2 C17 104.34(13) . . ?
C4 P2 C17 103.67(14) . . ?
C23 P2 W1 116.78(10) . . ?
C4 P2 W1 105.23(10) . . ?
C17 P2 W1 118.23(10) . . ?
O1 C1 W1 178.5(3) . . ?
O2 C2 W1 174.8(3) . . ?
C4 C3 P1 110.3(2) . . ?
C4 C3 H3A 109.6 . . ?
P1 C3 H3A 109.6 . . ?
C4 C3 H3B 109.6 . . ?
P1 C3 H3B 109.6 . . ?
H3A C3 H3B 108.1 . . ?
C3 C4 P2 108.4(2) . . ?
C3 C4 H4A 110.0 . . ?
P2 C4 H4A 110.0 . . ?
C3 C4 H4B 110.0 . . ?
P2 C4 H4B 110.0 . . ?
H4A C4 H4B 108.4 . . ?
C6 C5 C10 119.1(3) . . ?
C6 C5 P1 120.3(3) . . ?
C10 C5 P1 120.5(2) . . ?
C5 C6 C7 120.2(4) . . ?
C5 C6 H6 119.9 . . ?
C7 C6 H6 119.9 . . ?
C8 C7 C6 120.1(4) . . ?
C8 C7 H7 120.0 . . ?
C6 C7 H7 120.0 . . ?
C7 C8 C9 120.5(3) . . ?
C7 C8 H8 119.8 . . ?
C9 C8 H8 119.8 . . ?
C8 C9 C10 119.8(3) . . ?
C8 C9 H9 120.1 . . ?
C10 C9 H9 120.1 . . ?
C5 C10 C9 120.3(3) . . ?
C5 C10 H10 119.9 . . ?
C9 C10 H10 119.9 . . ?
C12 C11 C16 119.4(3) . . ?
C12 C11 P1 118.0(2) . . ?
C16 C11 P1 122.5(3) . . ?
C11 C12 C13 120.7(3) . . ?
C11 C12 H12 119.6 . . ?
C13 C12 H12 119.6 . . ?
C14 C13 C12 120.3(4) . . ?
C14 C13 H13 119.9 . . ?
C12 C13 H13 119.9 . . ?
C13 C14 C15 119.5(3) . . ?
C13 C14 H14 120.3 . . ?
C15 C14 H14 120.3 . . ?
C14 C15 C16 120.5(4) . . ?
C14 C15 H15 119.8 . . ?
C16 C15 H15 119.8 . . ?
C11 C16 C15 119.6(4) . . ?
C11 C16 H16 120.2 . . ?
C15 C16 H16 120.2 . . ?
C22 C17 C18 119.5(3) . . ?
C22 C17 P2 121.1(3) . . ?
C18 C17 P2 119.4(3) . . ?
C17 C18 C19 120.6(3) . . ?
C17 C18 H18 119.7 . . ?
C19 C18 H18 119.7 . . ?
C20 C19 C18 119.3(4) . . ?
C20 C19 H19 120.3 . . ?
C18 C19 H19 120.3 . . ?
C19 C20 C21 120.2(4) . . ?
C19 C20 H20 119.9 . . ?
C21 C20 H20 119.9 . . ?
C22 C21 C20 120.3(4) . . ?
C22 C21 H21 119.9 . . ?
C20 C21 H21 119.9 . . ?
C17 C22 C21 120.1(4) . . ?
C17 C22 H22 120.0 . . ?
C21 C22 H22 120.0 . . ?
C28 C23 C24 119.3(3) . . ?
C28 C23 P2 122.0(2) . . ?
C24 C23 P2 118.6(2) . . ?
C23 C24 C25 120.7(4) . . ?
C23 C24 H24 119.7 . . ?
C25 C24 H24 119.7 . . ?
C26 C25 C24 119.2(4) . . ?
C26 C25 H25 120.4 . . ?
C24 C25 H25 120.4 . . ?
C27 C26 C25 120.9(3) . . ?
C27 C26 H26 119.6 . . ?
C25 C26 H26 119.6 . . ?
C26 C27 C28 121.0(4) . . ?
C26 C27 H27 119.5 . . ?
C28 C27 H27 119.5 . . ?
C23 C28 C27 118.9(3) . . ?
C23 C28 H28 120.5 . . ?
C27 C28 H28 120.5 . . ?
C30 C29 W1 175.1(3) . . ?
C30 C30 C29 176.7(2) 2 . ?
C32 C31 C36 120.0 . . ?
C32 C31 H31 120.0 . . ?
C36 C31 H31 120.0 . . ?
C33 C32 C31 120.0 . . ?
C33 C32 H32 120.0 . . ?
C31 C32 H32 120.0 . . ?
C34 C33 C32 120.0 . . ?
C34 C33 H33 120.0 . . ?
C32 C33 H33 120.0 . . ?
C33 C34 C35 120.0 . . ?
C33 C34 H34 120.0 . . ?
C35 C34 H34 120.0 . . ?
C36 C35 C34 120.0 . . ?
C36 C35 H35 120.0 . . ?
C34 C35 H35 120.0 . . ?
C35 C36 C31 120.0 . . ?
C35 C36 H36 120.0 . . ?
C31 C36 H36 120.0 . . ?

loop_
_geom_bond_atom_site_label_1
_geom_bond_atom_site_label_2
_geom_bond_distance
_geom_bond_site_symmetry_2
_geom_bond_publ_flag
W1 C29 1.849(3) . ?
W1 C2 2.021(3) . ?
W1 C1 2.027(3) . ?
W1 Cl1 2.5037(7) . ?
W1 P2 2.5263(8) . ?
W1 P1 2.5434(8) . ?
P1 C11 1.819(3) . ?
P1 C5 1.824(3) . ?
P1 C3 1.837(3) . ?
P2 C23 1.822(3) . ?
P2 C4 1.823(3) . ?
P2 C17 1.830(3) . ?
C1 O1 1.141(4) . ?
C2 O2 1.149(4) . ?
C3 C4 1.526(4) . ?
C3 H3A 0.9700 . ?
C3 H3B 0.9700 . ?
C4 H4A 0.9700 . ?
C4 H4B 0.9700 . ?
C5 C6 1.387(5) . ?
C5 C10 1.387(5) . ?
C6 C7 1.396(5) . ?
C6 H6 0.9300 . ?
C7 C8 1.365(7) . ?
C7 H7 0.9300 . ?
C8 C9 1.377(6) . ?
C8 H8 0.9300 . ?
C9 C10 1.391(4) . ?
C9 H9 0.9300 . ?
C10 H10 0.9300 . ?
C11 C12 1.387(4) . ?
C11 C16 1.390(5) . ?
C12 C13 1.391(5) . ?
C12 H12 0.9300 . ?
C13 C14 1.377(6) . ?
C13 H13 0.9300 . ?
C14 C15 1.394(6) . ?
C14 H14 0.9300 . ?
C15 C16 1.399(5) . ?
C15 H15 0.9300 . ?
C16 H16 0.9300 . ?
C17 C22 1.377(5) . ?
C17 C18 1.387(4) . ?
C18 C19 1.406(5) . ?
C18 H18 0.9300 . ?
C19 C20 1.364(6) . ?
C19 H19 0.9300 . ?
C20 C21 1.393(6) . ?
C20 H20 0.9300 . ?
C21 C22 1.387(5) . ?
C21 H21 0.9300 . ?
C22 H22 0.9300 . ?
C23 C28 1.388(4) . ?
C23 C24 1.392(5) . ?
C24 C25 1.394(5) . ?
C24 H24 0.9300 . ?
C25 C26 1.371(6) . ?
C25 H25 0.9300 . ?
C26 C27 1.357(6) . ?
C26 H26 0.9300 . ?
C27 C28 1.401(5) . ?
C27 H27 0.9300 . ?
C28 H28 0.9300 . ?
C29 C30 1.346(4) . ?
C30 C30 1.242(6) 2 ?
C31 C32 1.3900 . ?
C31 C36 1.3900 . ?
C31 H31 0.9300 . ?
C32 C33 1.3900 . ?
C32 H32 0.9300 . ?
C33 C34 1.3900 . ?
C33 H33 0.9300 . ?
C34 C35 1.3900 . ?
C34 H34 0.9300 . ?
C35 C36 1.3900 . ?
C35 H35 0.9300 . ?
C36 H36 0.9300 . ?
